data_1007222
loop_
_publ_author_name
'Averbuch-Pouchot, M - T'
'Durif, A'

_publ_section_title
;
Disodium-lithium cyclotriphosphate tetrahydrate: Na~2~LiP~3~O~9~ .
4H~2~O
;
_journal_coden_ASTM EJSCE5
_journal_name_full
;
European Journal of Solid State Inorganic Chemistry
;
_journal_page_first 1075
_journal_page_last 1082
_journal_volume 30
_journal_year 1993
_chemical_formula_structural 'Na2 Li (P3 O9) (H2 O)4'
_chemical_formula_sum 'H8 Li Na2 O13 P3'
_chemical_name_systematic
;
Disodium lithium cyclo-triphosphate tetrahydrate
;
_space_group_IT_number 2
_symmetry_cell_setting triclinic
_symmetry_Int_Tables_number 2
_symmetry_space_group_name_Hall '-P 1'
_symmetry_space_group_name_H-M 'P -1'
_cell_angle_alpha 95.00(2)
_cell_angle_beta 104.36(2)
_cell_angle_gamma 107.75(3)
_cell_formula_units_Z 2
_cell_length_a 6.905(2)
_cell_length_b 9.346(3)
_cell_length_c 9.876(2)
_cell_volume 578.8
_refine_ls_R_factor_all 0.019
_cod_database_code 1007222

loop_
_symmetry_equiv_pos_as_xyz
x,y,z
-x,-y,-z

loop_
_atom_site_aniso_label
_atom_site_aniso_U_11
_atom_site_aniso_U_12
_atom_site_aniso_U_13
_atom_site_aniso_U_22
_atom_site_aniso_U_23
_atom_site_aniso_U_33
Na1 0.0222(2) 0.0086(1) 0.0083(1) 0.0228(2) 0.0044(2) 0.0217(2)
Na2 0.0197(2) 0.0066(1) 0.0103(2) 0.0217(2) 0.0063(2) 0.0310(2)
Li1 0.0179(7) 0.0035(6) 0.0048(6) 0.0227(8) -0.0005(7) 0.0161(7)
P1 0.01172(7) 0.00322(6) 0.00408(6) 0.01138(8) 0.00060(7) 0.01165(8)
P2 0.01418(8) 0.00465(6) 0.00476(6) 0.01583(8) 0.00388(7) 0.01153(8)
P3 0.01076(7) 0.00269(6) 0.00363(6) 0.01075(8) 0.00144(7) 0.01234(8)
O1 0.0239(3) -0.0006(2) 0.0070(2) 0.0151(3) 0.0017(2) 0.0130(3)
O2 0.0126(2) 0.0028(2) 0.0059(2) 0.0120(2) 0.0004(2) 0.0150(3)
O3 0.0255(3) 0.0076(2) 0.0160(2) 0.0150(3) 0.0006(3) 0.0313(3)
O4 0.0142(3) 0.0026(2) .0000(3) 0.0246(3) 0.0074(3) 0.0225(3)
O5 0.0250(3) 0.0060(2) 0.0120(2) 0.0144(3) 0.0029(2) 0.0171(3)
O6 0.0249(3) 0.0029(3) 0.0115(2) 0.0225(3) 0.0038(3) 0.0160(3)
O7 0.0205(3) 0.0153(2) 0.0035(3) 0.0382(4) 0.0095(3) 0.0250(4)
O8 0.0138(3) -0.0011(2) 0.0031(2) 0.0184(3) -0.0015(3) 0.0184(3)
O9 0.0185(2) 0.0104(2) 0.0060(2) 0.0192(3) 0.0059(3) 0.0219(3)
O10 0.0188(3) 0.0112(3) 0.0045(3) 0.0405(4) 0.0081(3) 0.0227(4)
O11 0.0219(3) 0.0166(3) 0.0126(3) 0.0395(4) 0.0170(3) 0.0372(4)
O12 0.0355(4) -0.0010(3) 0.0068(3) 0.0198(3) 0.0015(3) 0.0194(3)
O13 0.0309(4) 0.0125(3) 0.0082(4) 0.0290(4) 0.0059(4) 0.0456(5)

loop_
_atom_site_label
_atom_site_type_symbol
_atom_site_symmetry_multiplicity
_atom_site_Wyckoff_symbol
_atom_site_fract_x
_atom_site_fract_y
_atom_site_fract_z
_atom_site_occupancy
_atom_site_attached_hydrogens
_atom_site_calc_flag
Na1 Na1+ 2 i 0.43116(7) 0.05255(5) 0.15048(5) 1. 0 d
Na2 Na1+ 2 i 0.81037(7) 0.34023(5) 0.03506(6) 1. 0 d
Li1 Li1+ 2 i 0.3648(3) 0.2532(2) 0.3888(2) 1. 0 d
P1 P5+ 2 i 0.73388(4) 0.70413(3) 0.03623(3) 1. 0 d
P2 P5+ 2 i 0.82272(4) 0.77997(3) 0.33971(3) 1. 0 d
P3 P5+ 2 i 0.92333(4) 0.01914(3) 0.17935(3) 1. 0 d
O1 O2- 2 i 0.6969(1) 0.67330(9) 0.18734(8) 1. 0 d
O2 O2- 2 i 0.9193(1) 0.86919(8) 0.08422(8) 1. 0 d
O3 O2- 2 i 0.1735(1) 0.40455(9) 0.01644(9) 1. 0 d
O4 O2- 2 i 0.4626(1) 0.2823(1) 0.05392(9) 1. 0 d
O5 O2- 2 i 0.8384(1) 0.94603(8) 0.30497(8) 1. 0 d
O6 O2- 2 i 0.6731(1) 0.7424(1) 0.42686(8) 1. 0 d
O7 O2- 2 i 0.0352(1) 0.7655(1) 0.3864(1) 1. 0 d
O8 O2- 2 i 0.1492(1) 0.11554(9) 0.23549(9) 1. 0 d
O9 O2- 2 i 0.7632(1) 0.08082(8) 0.10139(9) 1. 0 d
O10 O2- 2 i 0.6334(1) 0.2256(1) 0.3786(1) 1. 0 d
O11 O2- 2 i 0.3224(1) 0.8057(1) 0.2180(1) 1. 0 d
O12 O2- 2 i 0.3714(2) 0.4473(1) 0.32593(9) 1. 0 d
O13 O2- 2 i 0.9460(2) 0.4376(1) 0.2923(1) 1. 0 d
H1 H1+ 2 i 0.722(3) 0.205(2) 0.449(2) 1. 0 d
H2 H1+ 2 i 0.712(3) 0.301(3) 0.347(3) 1. 0 d
H3 H1+ 2 i 0.406(3) 0.790(2) 0.278(2) 1. 0 d
H4 H1+ 2 i 0.225(3) 0.793(2) 0.255(3) 1. 0 d
H5 H1+ 2 i 0.470(3) 0.528(2) 0.355(2) 1. 0 d
H6 H1+ 2 i 0.356(4) 0.441(2) 0.239(2) 1. 0 d
H7 H1+ 2 i 0.063(3) 0.430(2) 0.318(2) 1. 0 d
H8 H1+ 2 i 0.980(4) 0.536(3) 0.322(3) 1. 0 d

loop_
_atom_type_symbol
_atom_type_oxidation_number
Na1+ 1.000
Li1+ 1.000
P5+ 5.000
O2- -2.000
H1+ 1.000
